data_7155012
loop_
_publ_author_name
'Th\'eveau, Laure'
'Schneider, C\'edric'
'Querolle, Olivier'
'Meerpoel, Lieven'
'Levacher, Vincent'
'Hoarau, Christophe'

_publ_section_title
;
 Synthesis and orthogonal functionalization of
 oxazolo[5',4':4,5]pyrano[2,3-b]pyridine by intra- and intermolecular
 Pd-catalyzed direct C-H bond heteroarylation.
;
_journal_issue 13
_journal_name_full 'Organic &amp; biomolecular chemistry'
_journal_page_first 3459
_journal_page_last 3468
_journal_paper_doi 10.1039/c6ob00227g
_journal_volume 14
_journal_year 2016
_chemical_compound_source 'synthesis as described'
_chemical_formula_moiety 'C9 H5 Cl1 N2 O2'
_chemical_formula_sum 'C9 H5 Cl N2 O2'
_chemical_formula_weight 208.6
_space_group_IT_number 2
_symmetry_cell_setting triclinic
_symmetry_space_group_name_Hall '-P 1'
_symmetry_space_group_name_H-M 'P -1'
_atom_sites_solution_hydrogens geom
_atom_sites_solution_primary direct
_atom_sites_solution_secondary difmap
_audit_conform_dict_location ftp://ftp.iucr.org/pub/cif_core.dic
_audit_conform_dict_name cif_core.dic
_audit_conform_dict_version 2.4
_audit_creation_date 2015-01-23T14:31:07-00:00
_audit_creation_method 'WinGX routine CIF_UPDATE'
_audit_update_record
;
2015-07-15 deposited with the CCDC.
2016-02-29 downloaded from the CCDC.
;
_cell_angle_alpha 111.248(2)
_cell_angle_beta 92.409(2)
_cell_angle_gamma 91.899(2)
_cell_formula_units_Z 2
_cell_length_a 4.6985(7)
_cell_length_b 9.6719(14)
_cell_length_c 9.8461(14)
_cell_measurement_reflns_used 0
_cell_measurement_temperature 293(2)
_cell_measurement_theta_max 0
_cell_measurement_theta_min 0
_cell_measurement_wavelength 0.71073
_cell_volume 416.09(10)
_computing_molecular_graphics 'Ortep-3 for Windows (Farrugia, 1997)'
_computing_publication_material 'WinGX publication routines (Farrugia, 1999)'
_computing_structure_refinement 'SHELXL-97 (Sheldrick, 2008)'
_diffrn_ambient_temperature 293(2)
_diffrn_measured_fraction_theta_full 0.988
_diffrn_measured_fraction_theta_max 0.988
_diffrn_measurement_device_type SMART
_diffrn_radiation_monochromator graphite
_diffrn_radiation_probe x-ray
_diffrn_radiation_source Molybdene
_diffrn_radiation_type MoK\a
_diffrn_radiation_wavelength 0.71073
_diffrn_reflns_av_R_equivalents 0.0119
_diffrn_reflns_av_unetI/netI 0.0177
_diffrn_reflns_limit_h_max 5
_diffrn_reflns_limit_h_min -5
_diffrn_reflns_limit_k_max 12
_diffrn_reflns_limit_k_min -11
_diffrn_reflns_limit_l_max 12
_diffrn_reflns_limit_l_min -11
_diffrn_reflns_number 3322
_diffrn_reflns_theta_full 26.33
_diffrn_reflns_theta_max 26.33
_diffrn_reflns_theta_min 2.22
_exptl_absorpt_coefficient_mu 0.427
_exptl_absorpt_correction_type none
_exptl_crystal_colour colourless
_exptl_crystal_density_diffrn 1.665
_exptl_crystal_density_method 'not measured'
_exptl_crystal_description prism
_exptl_crystal_F_000 212
_exptl_crystal_size_max 0.2
_exptl_crystal_size_mid 0.1
_exptl_crystal_size_min 0.05
_refine_diff_density_max 0.246
_refine_diff_density_min -0.254
_refine_diff_density_rms 0.042
_refine_ls_extinction_method none
_refine_ls_goodness_of_fit_ref 1.047
_refine_ls_hydrogen_treatment constr
_refine_ls_matrix_type full
_refine_ls_number_parameters 128
_refine_ls_number_reflns 1668
_refine_ls_number_restraints 0
_refine_ls_restrained_S_all 1.047
_refine_ls_R_factor_all 0.0387
_refine_ls_R_factor_gt 0.0346
_refine_ls_shift/su_max 0
_refine_ls_shift/su_mean 0
_refine_ls_structure_factor_coef Fsqd
_refine_ls_weighting_details 'calc w=1/[\s^2^(Fo^2^)+(0.0445P)^2^+0.1630P] where P=(Fo^2^+2Fc^2^)/3'
_refine_ls_weighting_scheme calc
_refine_ls_wR_factor_gt 0.0888
_refine_ls_wR_factor_ref 0.0915
_reflns_number_gt 1492
_reflns_number_total 1668
_reflns_threshold_expression >2\s(I)
_cod_data_source_file c6ob00227g2.cif
_cod_data_source_block sc874
_cod_depositor_comments 'Adding full bibliography for 7155012--7155013.cif.'
_cod_database_code 7155012
_publcif_datablock.id {a6ec464d-e451-4258-a5bc-d6c38dde2ec0}

loop_
_symmetry_equiv_pos_as_xyz
'x, y, z'
'-x, -y, -z'

loop_
_atom_site_label
_atom_site_type_symbol
_atom_site_fract_x
_atom_site_fract_y
_atom_site_fract_z
_atom_site_U_iso_or_equiv
_atom_site_adp_type
_atom_site_occupancy
_atom_site_symmetry_multiplicity
_atom_site_calc_flag
_atom_site_refinement_flags
C1 C 0.1451(4) 0.7504(2) 0.2547(2) 0.0378(4) Uani 1 1 d .
C2 C 0.2952(4) 0.84446(19) 0.3770(2) 0.0413(4) Uani 1 1 d .
H2 H 0.2596 0.945 0.4104 0.05 Uiso 1 1 calc R
C3 C 0.5410(3) 0.65518(17) 0.40157(17) 0.0299(3) Uani 1 1 d .
C4 C 0.3952(4) 0.54968(17) 0.27831(17) 0.0317(4) Uani 1 1 d .
C5 C 0.1934(4) 0.60084(19) 0.20494(19) 0.0382(4) Uani 1 1 d .
H5 H 0.0908 0.5352 0.1227 0.046 Uiso 1 1 calc R
C6 C 0.8637(4) 0.70537(18) 0.61062(17) 0.0334(4) Uani 1 1 d .
H6A H 0.904 0.8025 0.6059 0.04 Uiso 1 1 calc R
H6B H 1.042 0.669 0.6341 0.04 Uiso 1 1 calc R
C7 C 0.6638(3) 0.71925(17) 0.72775(17) 0.0314(4) Uani 1 1 d .
C8 C 0.3963(4) 0.8181(2) 0.8996(2) 0.0468(5) Uani 1 1 d .
H8 H 0.2971 0.8879 0.9703 0.056 Uiso 1 1 calc R
C9 C 0.4426(4) 0.39015(18) 0.23250(17) 0.0329(4) Uani 1 1 d .
Cl1 Cl -0.10879(11) 0.81913(6) 0.16611(6) 0.05624(19) Uani 1 1 d .
N1 N 0.4916(3) 0.79752(15) 0.45079(16) 0.0380(3) Uani 1 1 d .
N2 N 0.5581(3) 0.85349(15) 0.81503(16) 0.0414(4) Uani 1 1 d .
O1 O 0.7451(2) 0.60491(12) 0.46999(12) 0.0335(3) Uani 1 1 d .
O2 O 0.3792(3) 0.67182(13) 0.87918(13) 0.0430(3) Uani 1 1 d .

loop_
_atom_site_aniso_label
_atom_site_aniso_U_11
_atom_site_aniso_U_22
_atom_site_aniso_U_33
_atom_site_aniso_U_23
_atom_site_aniso_U_13
_atom_site_aniso_U_12
C1 0.0329(9) 0.0429(10) 0.0444(10) 0.0240(8) 0.0011(7) 0.0032(7)
C2 0.0444(10) 0.0301(9) 0.0513(11) 0.0167(8) 0.0017(8) 0.0073(7)
C3 0.0337(8) 0.0259(8) 0.0305(8) 0.0104(6) 0.0031(6) 0.0024(6)
C4 0.0366(9) 0.0280(8) 0.0295(8) 0.0095(6) 0.0024(6) -0.0010(6)
C5 0.0399(10) 0.0390(9) 0.0354(9) 0.0142(7) -0.0031(7) -0.0035(7)
C6 0.0339(9) 0.0287(8) 0.0344(8) 0.0086(6) -0.0042(7) -0.0008(6)
C7 0.0335(9) 0.0253(8) 0.0296(8) 0.0040(6) -0.0058(6) 0.0004(6)
C8 0.0532(12) 0.0307(9) 0.0445(10) -0.0015(8) 0.0091(9) 0.0039(8)
C9 0.0363(9) 0.0296(8) 0.0269(8) 0.0038(6) -0.0014(6) 0.0007(6)
Cl1 0.0430(3) 0.0714(4) 0.0704(4) 0.0451(3) -0.0033(2) 0.0097(2)
N1 0.0450(9) 0.0259(7) 0.0404(8) 0.0091(6) -0.0025(6) 0.0036(6)
N2 0.0469(9) 0.0264(7) 0.0419(8) 0.0017(6) 0.0013(7) 0.0034(6)
O1 0.0395(7) 0.0262(6) 0.0312(6) 0.0064(5) -0.0022(5) 0.0052(5)
O2 0.0497(8) 0.0354(7) 0.0368(7) 0.0040(5) 0.0101(5) 0.0010(5)

loop_
_atom_type_symbol
_atom_type_description
_atom_type_scat_dispersion_real
_atom_type_scat_dispersion_imag
_atom_type_scat_source
C C 0.0033 0.0016 'International Tables Vol C Tables 4.2.6.8 and 6.1.1.4'
H H 0 0 'International Tables Vol C Tables 4.2.6.8 and 6.1.1.4'
Cl Cl 0.1484 0.1585 'International Tables Vol C Tables 4.2.6.8 and 6.1.1.4'
N N 0.0061 0.0033 'International Tables Vol C Tables 4.2.6.8 and 6.1.1.4'
O O 0.0106 0.006 'International Tables Vol C Tables 4.2.6.8 and 6.1.1.4'

loop_
_geom_angle_atom_site_label_1
_geom_angle_atom_site_label_2
_geom_angle_atom_site_label_3
_geom_angle
_geom_angle_site_symmetry_1
_geom_angle_site_symmetry_3
C2 C1 C5 119.33(16) . .
C2 C1 Cl1 119.95(14) . .
C5 C1 Cl1 120.71(14) . .
N1 C2 C1 122.58(16) . .
N1 C3 O1 119.56(14) . .
N1 C3 C4 123.67(15) . .
O1 C3 C4 116.76(13) . .
C5 C4 C3 117.14(15) . .
C5 C4 C9 120.75(14) . .
C3 C4 C9 122.04(15) . .
C4 C5 C1 119.29(16) . .
O1 C6 C7 111.38(13) . .
C9 C7 N2 109.15(15) 2_666 .
C9 C7 C6 127.26(14) 2_666 .
N2 C7 C6 123.59(15) . .
N2 C8 O2 115.30(16) . .
C7 C9 O2 107.88(14) 2_666 2_666
C7 C9 C4 133.52(15) 2_666 .
O2 C9 C4 118.52(14) 2_666 .
C3 N1 C2 117.97(15) . .
C8 N2 C7 104.16(15) . .
C3 O1 C6 117.67(12) . .
C8 O2 C9 103.50(14) . 2_666

loop_
_geom_bond_atom_site_label_1
_geom_bond_atom_site_label_2
_geom_bond_distance
_geom_bond_site_symmetry_2
C1 C2 1.366(3) .
C1 C5 1.379(3) .
C1 Cl1 1.7351(17) .
C2 N1 1.340(2) .
C3 N1 1.316(2) .
C3 O1 1.3504(19) .
C3 C4 1.403(2) .
C4 C5 1.378(2) .
C4 C9 1.470(2) .
C6 O1 1.4477(19) .
C6 C7 1.489(2) .
C7 C9 1.343(2) 2_666
C7 N2 1.393(2) .
C8 N2 1.278(2) .
C8 O2 1.354(2) .
C9 C7 1.343(2) 2_666
C9 O2 1.379(2) 2_666
O2 C9 1.379(2) 2_666

loop_
_geom_torsion_atom_site_label_1
_geom_torsion_atom_site_label_2
_geom_torsion_atom_site_label_3
_geom_torsion_atom_site_label_4
_geom_torsion
_geom_torsion_site_symmetry_1
_geom_torsion_site_symmetry_4
C5 C1 C2 N1 0.7(3) . .
Cl1 C1 C2 N1 179.32(14) . .
N1 C3 C4 C5 1.1(2) . .
O1 C3 C4 C5 -177.85(14) . .
N1 C3 C4 C9 -175.77(16) . .
O1 C3 C4 C9 5.2(2) . .
C3 C4 C5 C1 0.1(2) . .
C9 C4 C5 C1 177.07(15) . .
C2 C1 C5 C4 -1.0(3) . .
Cl1 C1 C5 C4 -179.59(13) . .
O1 C6 C7 C9 58.9(2) . 2_666
O1 C6 C7 N2 -121.40(16) . .
C5 C4 C9 C7 -92.6(2) . 2_666
C3 C4 C9 C7 84.2(2) . 2_666
C5 C4 C9 O2 83.7(2) . 2_666
C3 C4 C9 O2 -99.49(18) . 2_666
O1 C3 N1 C2 177.51(15) . .
C4 C3 N1 C2 -1.4(3) . .
C1 C2 N1 C3 0.5(3) . .
O2 C8 N2 C7 -0.1(2) . .
C9 C7 N2 C8 -0.47(19) 2_666 .
C6 C7 N2 C8 179.75(16) . .
N1 C3 O1 C6 11.4(2) . .
C4 C3 O1 C6 -169.58(14) . .
C7 C6 O1 C3 76.11(17) . .
N2 C8 O2 C9 0.6(2) . 2_666
